data_7030430
loop_
_publ_author_name
'Wang, Peng-Fei'
'Duan, Yan'
'Wang, Tian-Wei'
'Li, Yi-Zhi'
'Zheng, Li-Min'

_publ_section_title
;
 Three-dimensional metal phosphonodicarboxylates with GIS-zeolite
 topology: syntheses, structures and magnetic studies.
;
_journal_issue 44
_journal_name_full 'Dalton transactions (Cambridge, England : 2003)'
_journal_page_first 10631
_journal_page_last 10636
_journal_paper_doi 10.1039/c0dt00601g
_journal_volume 39
_journal_year 2010
_chemical_formula_sum 'C16 H28 Co4 O25 P2'
_chemical_formula_weight 918.04
_chemical_name_systematic
;
?
;
_space_group_IT_number 15
_symmetry_cell_setting monoclinic
_symmetry_space_group_name_Hall '-C 2yc'
_symmetry_space_group_name_H-M 'C 1 2/c 1'
_atom_sites_solution_hydrogens geom
_atom_sites_solution_primary direct
_atom_sites_solution_secondary difmap
_audit_creation_method SHELXL-97
_cell_angle_alpha 90.00
_cell_angle_beta 123.3880(10)
_cell_angle_gamma 90.00
_cell_formula_units_Z 4
_cell_length_a 27.543(3)
_cell_length_b 7.4157(9)
_cell_length_c 15.8568(19)
_cell_measurement_reflns_used 5966
_cell_measurement_temperature 291(2)
_cell_measurement_theta_max 28.1815
_cell_measurement_theta_min 2.57
_cell_volume 2704.2(5)
_computing_structure_refinement 'SHELXL-97 (Sheldrick, 1997)'
_computing_structure_solution 'SHELXS-97 (Sheldrick, 1990)'
_diffrn_ambient_temperature 291(2)
_diffrn_measured_fraction_theta_full 0.993
_diffrn_measured_fraction_theta_max 0.993
_diffrn_radiation_monochromator graphite
_diffrn_radiation_source 'fine-focus sealed tube'
_diffrn_radiation_type MoK\a
_diffrn_radiation_wavelength 0.71073
_diffrn_reflns_av_R_equivalents 0.0425
_diffrn_reflns_av_sigmaI/netI 0.0308
_diffrn_reflns_limit_h_max 33
_diffrn_reflns_limit_h_min -32
_diffrn_reflns_limit_k_max 9
_diffrn_reflns_limit_k_min -8
_diffrn_reflns_limit_l_max 19
_diffrn_reflns_limit_l_min -18
_diffrn_reflns_number 6994
_diffrn_reflns_theta_full 26.00
_diffrn_reflns_theta_max 26.00
_diffrn_reflns_theta_min 2.57
_exptl_absorpt_coefficient_mu 2.644
_exptl_absorpt_correction_T_max 0.7779
_exptl_absorpt_correction_T_min 0.6925
_exptl_absorpt_correction_type multi-scan
_exptl_crystal_colour red
_exptl_crystal_density_diffrn 2.255
_exptl_crystal_density_method 'not measured'
_exptl_crystal_description block
_exptl_crystal_F_000 1848
_exptl_crystal_size_max 0.15
_exptl_crystal_size_mid 0.12
_exptl_crystal_size_min 0.10
_refine_diff_density_max 0.552
_refine_diff_density_min -0.791
_refine_diff_density_rms 0.121
_refine_ls_extinction_method none
_refine_ls_goodness_of_fit_ref 1.049
_refine_ls_hydrogen_treatment constr
_refine_ls_matrix_type full
_refine_ls_number_parameters 213
_refine_ls_number_reflns 2644
_refine_ls_number_restraints 1
_refine_ls_restrained_S_all 1.055
_refine_ls_R_factor_all 0.0366
_refine_ls_R_factor_gt 0.0350
_refine_ls_shift/su_max 0.000
_refine_ls_shift/su_mean 0.000
_refine_ls_structure_factor_coef Fsqd
_refine_ls_weighting_details 'calc w=1/[\s^2^(Fo^2^)+(0.0696P)^2^+5.6849P] where P=(Fo^2^+2Fc^2^)/3'
_refine_ls_weighting_scheme calc
_refine_ls_wR_factor_gt 0.1013
_refine_ls_wR_factor_ref 0.1029
_reflns_number_gt 2499
_reflns_number_total 2644
_reflns_threshold_expression >2sigma(I)
_cod_data_source_file c0dt00601g.txt
_cod_data_source_block 1
_cod_depositor_comments
;
The following automatic conversions were performed:

'_symmetry_cell_setting' value 'Monoclinic' changed to 'monoclinic'
according to
/usr/data/users/saulius/automatic-downloads/retrospective/RSC/lib/dictionaries/cif_core.dic
dictionary named 'cif_core.dic' version 2.4.2 from 2011-04-26.

Automatic conversion script
Id: cif_fix_values 2281 2013-09-26 08:29:07Z andrius 
;
_cod_original_cell_volume 2704.2(6)
_cod_original_sg_symbol_H-M 'C2/c '
_cod_database_code 7030430

loop_
_symmetry_equiv_pos_as_xyz
'x, y, z'
'-x, y, -z+1/2'
'x+1/2, y+1/2, z'
'-x+1/2, y+1/2, -z+1/2'
'-x, -y, -z'
'x, -y, z-1/2'
'-x+1/2, -y+1/2, -z'
'x+1/2, -y+1/2, z-1/2'

loop_
_atom_site_label
_atom_site_type_symbol
_atom_site_fract_x
_atom_site_fract_y
_atom_site_fract_z
_atom_site_U_iso_or_equiv
_atom_site_adp_type
_atom_site_occupancy
_atom_site_symmetry_multiplicity
_atom_site_calc_flag
_atom_site_refinement_flags
Co1 Co 0.194085(14) 0.39468(5) 0.19352(3) 0.01471(14) Uani 1 1 d .
Co2 Co 0.159731(15) 0.45812(5) 0.35187(3) 0.01778(15) Uani 1 1 d U
P1 P 0.32715(3) 0.30097(9) 0.26660(5) 0.01290(18) Uani 1 1 d .
O1 O 0.33496(9) 0.4154(3) 0.19561(14) 0.0184(4) Uani 1 1 d .
O2 O 0.28262(8) 0.3818(3) 0.28444(14) 0.0172(4) Uani 1 1 d .
O3 O 0.31321(8) 0.1046(3) 0.22884(14) 0.0155(4) Uani 1 1 d .
O4 O 0.57924(9) 0.1093(4) 0.72091(16) 0.0299(5) Uani 1 1 d .
O5 O 0.60896(9) 0.1755(3) 0.61876(15) 0.0252(5) Uani 1 1 d .
O6 O 0.36296(10) 0.1974(3) 0.56860(15) 0.0248(5) Uani 1 1 d .
O7 O 0.31433(8) 0.0676(3) 0.41795(15) 0.0196(4) Uani 1 1 d .
O1W O 0.20117(8) 0.2448(3) 0.32149(14) 0.0182(4) Uani 1 1 d .
H1WA H 0.2361 0.2260 0.3700 0.022 Uiso 1 1 d R
H1WB H 0.1819 0.1470 0.3034 0.022 Uiso 1 1 d R
O2W O 0.19141(9) 0.1797(3) 0.09597(16) 0.0258(5) Uani 1 1 d .
H2WB H 0.1605 0.1887 0.0374 0.031 Uiso 1 1 d R
H2WA H 0.1924 0.0813 0.1205 0.039 Uiso 1 1 d R
O3W O 0.24136(10) 0.5345(4) 0.47544(16) 0.0351(6) Uani 1 1 d .
H3WB H 0.2675 0.5003 0.4661 0.042 Uiso 1 1 d R
H3WA H 0.2468 0.4878 0.5268 0.042 Uiso 1 1 d R
O4W O 0.12321(10) 0.6866(3) 0.38042(18) 0.0333(5) Uani 1 1 d U
H4WB H 0.1055 0.7498 0.3278 0.040 Uiso 1 1 d R
H4WA H 0.1000 0.6528 0.3955 0.040 Uiso 1 1 d R
O5W O 0.5000 0.8504(9) 0.7500 0.0697(15) Uani 1 2 d S
H5WD H 0.5218 0.9149 0.7412 0.084 Uiso 0.50 1 d PR
H5WC H 0.4951 0.7498 0.7220 0.084 Uiso 0.50 1 d PR
O6W O 0.0473(5) 0.0291(12) 0.3052(8) 0.249(7) Uani 1 1 d .
H6WA H 0.0670 0.0663 0.3659 0.298 Uiso 1 1 d R
H6WB H 0.0615 0.1031 0.2848 0.298 Uiso 1 1 d R
C1 C 0.51029(12) 0.2134(4) 0.5536(2) 0.0187(6) Uani 1 1 d .
C2 C 0.46218(12) 0.1813(4) 0.5584(2) 0.0189(6) Uani 1 1 d .
H2 H 0.4676 0.1387 0.6182 0.023 Uiso 1 1 calc R
C3 C 0.40584(11) 0.2115(4) 0.4752(2) 0.0156(5) Uani 1 1 d .
C4 C 0.39710(11) 0.2848(4) 0.38628(19) 0.0146(5) Uani 1 1 d .
C5 C 0.44594(12) 0.3291(4) 0.3852(2) 0.0211(6) Uani 1 1 d .
H5 H 0.4410 0.3852 0.3285 0.025 Uiso 1 1 calc R
C6 C 0.50174(12) 0.2912(4) 0.4668(2) 0.0227(6) Uani 1 1 d .
H6 H 0.5336 0.3180 0.4633 0.027 Uiso 1 1 calc R
C7 C 0.57084(12) 0.1632(4) 0.6386(2) 0.0189(6) Uani 1 1 d .
C8 C 0.35717(12) 0.1548(4) 0.4870(2) 0.0166(5) Uani 1 1 d .

loop_
_atom_site_aniso_label
_atom_site_aniso_U_11
_atom_site_aniso_U_22
_atom_site_aniso_U_33
_atom_site_aniso_U_23
_atom_site_aniso_U_13
_atom_site_aniso_U_12
Co1 0.0107(2) 0.0184(2) 0.0148(2) -0.00052(13) 0.00688(17) 0.00020(13)
Co2 0.0154(2) 0.0240(3) 0.0157(2) -0.00128(14) 0.00970(18) -0.00343(14)
P1 0.0103(3) 0.0151(4) 0.0125(3) 0.0013(2) 0.0057(3) 0.0015(2)
O1 0.0200(10) 0.0180(10) 0.0180(9) 0.0044(8) 0.0110(8) 0.0025(8)
O2 0.0115(9) 0.0205(10) 0.0191(9) -0.0017(7) 0.0081(8) 0.0013(7)
O3 0.0144(9) 0.0178(10) 0.0147(9) 0.0007(7) 0.0083(8) 0.0007(7)
O4 0.0155(10) 0.0543(16) 0.0174(10) 0.0084(10) 0.0075(9) 0.0092(10)
O5 0.0135(9) 0.0387(13) 0.0232(10) 0.0084(9) 0.0099(8) 0.0060(9)
O6 0.0276(11) 0.0328(12) 0.0202(10) -0.0065(9) 0.0171(9) -0.0097(9)
O7 0.0150(9) 0.0268(10) 0.0175(9) -0.0035(8) 0.0092(8) -0.0048(8)
O1W 0.0144(9) 0.0170(10) 0.0202(10) 0.0008(8) 0.0077(8) -0.0014(7)
O2W 0.0218(10) 0.0274(11) 0.0221(10) 0.0003(8) 0.0083(9) 0.0055(9)
O3W 0.0274(12) 0.0585(18) 0.0186(11) -0.0036(10) 0.0121(10) -0.0114(11)
O4W 0.0324(13) 0.0410(13) 0.0339(12) 0.0098(10) 0.0228(11) 0.0081(10)
O5W 0.041(2) 0.111(4) 0.052(3) 0.000 0.022(2) 0.000
O6W 0.403(17) 0.149(7) 0.374(17) -0.140(9) 0.328(17) -0.112(8)
C1 0.0139(13) 0.0213(14) 0.0179(13) -0.0024(11) 0.0070(11) -0.0001(10)
C2 0.0163(13) 0.0244(15) 0.0153(12) 0.0010(11) 0.0082(11) -0.0010(11)
C3 0.0144(12) 0.0171(13) 0.0155(12) -0.0020(10) 0.0083(11) -0.0009(10)
C4 0.0110(12) 0.0163(13) 0.0145(12) 0.0002(10) 0.0057(10) 0.0012(10)
C5 0.0162(13) 0.0298(16) 0.0185(13) 0.0039(12) 0.0103(11) -0.0014(11)
C6 0.0128(13) 0.0328(17) 0.0238(14) 0.0033(12) 0.0109(12) -0.0020(11)
C7 0.0122(13) 0.0247(15) 0.0176(13) -0.0003(11) 0.0069(11) 0.0017(11)
C8 0.0148(13) 0.0194(13) 0.0154(12) 0.0029(10) 0.0081(11) 0.0007(10)

loop_
_atom_type_symbol
_atom_type_description
_atom_type_scat_dispersion_real
_atom_type_scat_dispersion_imag
_atom_type_scat_source
C C 0.0033 0.0016 'International Tables Vol C Tables 4.2.6.8 and 6.1.1.4'
H H 0.0000 0.0000 'International Tables Vol C Tables 4.2.6.8 and 6.1.1.4'
O O 0.0106 0.0060 'International Tables Vol C Tables 4.2.6.8 and 6.1.1.4'
P P 0.1023 0.0942 'International Tables Vol C Tables 4.2.6.8 and 6.1.1.4'
Co Co 0.3494 0.9721 'International Tables Vol C Tables 4.2.6.8 and 6.1.1.4'

loop_
_geom_angle_atom_site_label_1
_geom_angle_atom_site_label_2
_geom_angle_atom_site_label_3
_geom_angle
_geom_angle_site_symmetry_1
_geom_angle_site_symmetry_3
O5 Co1 O2 161.50(9) 8_455 .
O5 Co1 O3 94.68(8) 8_455 4
O2 Co1 O3 94.86(8) . 4
O5 Co1 O7 96.24(9) 8_455 4
O2 Co1 O7 99.17(8) . 4
O3 Co1 O7 92.28(8) 4 4
O5 Co1 O2W 79.74(8) 8_455 .
O2 Co1 O2W 91.58(8) . .
O3 Co1 O2W 173.20(8) 4 .
O7 Co1 O2W 84.52(9) 4 .
O5 Co1 O1W 84.14(8) 8_455 .
O2 Co1 O1W 82.03(8) . .
O3 Co1 O1W 79.69(7) 4 .
O7 Co1 O1W 171.96(8) 4 .
O2W Co1 O1W 103.42(8) . .
O6 Co2 O3W 96.37(9) 7_556 .
O6 Co2 O4 87.76(9) 7_556 8_455
O3W Co2 O4 175.84(9) . 8_455
O6 Co2 O3 176.26(8) 7_556 4
O3W Co2 O3 82.64(8) . 4
O4 Co2 O3 93.21(8) 8_455 4
O6 Co2 O4W 88.71(9) 7_556 .
O3W Co2 O4W 88.59(10) . .
O4 Co2 O4W 91.97(10) 8_455 .
O3 Co2 O4W 94.87(8) 4 .
O6 Co2 O1W 95.92(8) 7_556 .
O3W Co2 O1W 88.83(9) . .
O4 Co2 O1W 90.29(8) 8_455 .
O3 Co2 O1W 80.47(7) 4 .
O4W Co2 O1W 174.93(8) . .
O1 P1 O2 112.01(11) . .
O1 P1 O3 110.33(11) . .
O2 P1 O3 112.94(11) . .
O1 P1 C4 108.06(12) . .
O2 P1 C4 109.32(11) . .
O3 P1 C4 103.75(12) . .
P1 O2 Co1 131.12(12) . .
P1 O3 Co1 124.53(11) . 4_545
P1 O3 Co2 128.96(12) . 4_545
Co1 O3 Co2 99.03(8) 4_545 4_545
C7 O4 Co2 126.34(19) . 8_556
C7 O5 Co1 133.82(19) . 8_556
C8 O6 Co2 125.9(2) . 7_556
C8 O7 Co1 131.65(19) . 4_545
Co2 O1W Co1 92.63(7) . .
Co2 O1W H1WA 113.1 . .
Co1 O1W H1WA 113.3 . .
Co2 O1W H1WB 113.1 . .
Co1 O1W H1WB 113.2 . .
H1WA O1W H1WB 110.5 . .
Co1 O2W H2WB 109.7 . .
Co1 O2W H2WA 109.4 . .
H2WB O2W H2WA 109.8 . .
Co2 O3W H3WB 109.5 . .
Co2 O3W H3WA 109.4 . .
H3WB O3W H3WA 109.7 . .
Co2 O4W H4WB 108.4 . .
Co2 O4W H4WA 110.2 . .
H4WB O4W H4WA 109.5 . .
H5WD O5W H5WC 110.0 . .
H6WA O6W H6WB 94.7 . .
C2 C1 C6 118.6(3) . .
C2 C1 C7 122.0(3) . .
C6 C1 C7 119.4(2) . .
C1 C2 C3 121.3(3) . .
C1 C2 H2 119.3 . .
C3 C2 H2 119.3 . .
C2 C3 C4 119.9(2) . .
C2 C3 C8 116.0(2) . .
C4 C3 C8 124.0(2) . .
C5 C4 C3 118.1(2) . .
C5 C4 P1 116.6(2) . .
C3 C4 P1 124.9(2) . .
C6 C5 C4 121.4(3) . .
C6 C5 H5 119.3 . .
C4 C5 H5 119.3 . .
C1 C6 C5 120.4(3) . .
C1 C6 H6 119.8 . .
C5 C6 H6 119.8 . .
O5 C7 O4 125.6(3) . .
O5 C7 C1 115.2(2) . .
O4 C7 C1 119.2(2) . .
O6 C8 O7 123.5(3) . .
O6 C8 C3 116.1(2) . .
O7 C8 C3 120.4(2) . .

loop_
_geom_bond_atom_site_label_1
_geom_bond_atom_site_label_2
_geom_bond_distance
_geom_bond_site_symmetry_2
Co1 O5 2.028(2) 8_455
Co1 O2 2.0407(19) .
Co1 O3 2.0620(19) 4
Co1 O7 2.091(2) 4
Co1 O2W 2.194(2) .
Co1 O1W 2.2259(19) .
Co2 O6 2.044(2) 7_556
Co2 O3W 2.090(2) .
Co2 O4 2.100(2) 8_455
Co2 O3 2.103(2) 4
Co2 O4W 2.142(2) .
Co2 O1W 2.154(2) .
P1 O1 1.517(2) .
P1 O2 1.5251(19) .
P1 O3 1.541(2) .
P1 C4 1.818(3) .
O3 Co1 2.0620(19) 4_545
O3 Co2 2.1030(19) 4_545
O4 C7 1.259(4) .
O4 Co2 2.100(2) 8_556
O5 C7 1.254(3) .
O5 Co1 2.028(2) 8_556
O6 C8 1.254(3) .
O6 Co2 2.044(2) 7_556
O7 C8 1.260(4) .
O7 Co1 2.091(2) 4_545
O1W H1WA 0.8492 .
O1W H1WB 0.8503 .
O2W H2WB 0.8494 .
O2W H2WA 0.8201 .
O3W H3WB 0.8507 .
O3W H3WA 0.8196 .
O4W H4WB 0.8399 .
O4W H4WA 0.8345 .
O5W H5WD 0.8364 .
O5W H5WC 0.8404 .
O6W H6WA 0.8500 .
O6W H6WB 0.8367 .
C1 C2 1.388(4) .
C1 C6 1.388(4) .
C1 C7 1.504(4) .
C2 C3 1.395(4) .
C2 H2 0.9300 .
C3 C4 1.403(4) .
C3 C8 1.512(4) .
C4 C5 1.394(4) .
C5 C6 1.388(4) .
C5 H5 0.9300 .
C6 H6 0.9300 .
